data_7135515
loop_
_publ_author_name
'Shanmugapriya, V.'
'Panda, Pradeepta K.'

_publ_section_title
;
 A bipyrrole scaffold as an emerging Frontier in robust design of high
 energy materials.
;
_journal_issue 6
_journal_name_full 'Chemical communications (Cambridge, England)'
_journal_page_first 1936
_journal_page_last 1940
_journal_paper_doi 10.1039/d5cc06662j
_journal_volume 62
_journal_year 2026
_chemical_formula_moiety 'C10 H8 N6 O8'
_chemical_formula_sum 'C10 H8 N6 O8'
_chemical_formula_weight 340.22
_chemical_name_systematic EXT103A
_space_group_crystal_system monoclinic
_space_group_IT_number 14
_space_group_name_Hall '-P 2ybc'
_space_group_name_H-M_alt 'P 1 21/c 1'
_atom_sites_solution_hydrogens geom
_atom_sites_solution_primary dual
_audit_creation_date 2025-11-08
_audit_creation_method
;
Olex2 1.5
(compiled 2025.07.13 svn.rb7424aed for OlexSys, GUI svn.r7314)
;
_audit_update_record
;
2025-11-17 deposited with the CCDC.	2025-12-16 downloaded from the CCDC.
;
_cell_angle_alpha 90
_cell_angle_beta 97.392(7)
_cell_angle_gamma 90
_cell_formula_units_Z 4
_cell_length_a 8.5497(18)
_cell_length_b 13.502(3)
_cell_length_c 12.107(3)
_cell_measurement_reflns_used 9922
_cell_measurement_temperature 295.00
_cell_measurement_theta_max 26.26
_cell_measurement_theta_min 2.40
_cell_volume 1386.0(5)
_computing_cell_refinement 'SAINT V8.40B (?, 2016)'
_computing_data_reduction 'SAINT V8.40B (?, 2016)'
_computing_molecular_graphics 'Olex2 1.5 (Dolomanov et al., 2009)'
_computing_publication_material 'Olex2 1.5 (Dolomanov et al., 2009)'
_computing_structure_refinement 'XL  (Sheldrick, 2008)'
_computing_structure_solution 'SHELXT 2018/2 (Sheldrick, 2018)'
_diffrn_ambient_temperature 295.00
_diffrn_measured_fraction_theta_full 0.980
_diffrn_measured_fraction_theta_max 0.918
_diffrn_measurement_device_type 'Bruker APEX-II CCD'
_diffrn_measurement_method '\f and \w scans'
_diffrn_radiation_type MoK\a
_diffrn_radiation_wavelength 0.71073
_diffrn_reflns_av_R_equivalents 0.0931
_diffrn_reflns_av_unetI/netI 0.0726
_diffrn_reflns_Laue_measured_fraction_full 0.980
_diffrn_reflns_Laue_measured_fraction_max 0.918
_diffrn_reflns_limit_h_max 10
_diffrn_reflns_limit_h_min -10
_diffrn_reflns_limit_k_max 17
_diffrn_reflns_limit_k_min -17
_diffrn_reflns_limit_l_max 14
_diffrn_reflns_limit_l_min -15
_diffrn_reflns_number 18699
_diffrn_reflns_point_group_measured_fraction_full 0.980
_diffrn_reflns_point_group_measured_fraction_max 0.918
_diffrn_reflns_theta_full 25.242
_diffrn_reflns_theta_max 27.184
_diffrn_reflns_theta_min 2.402
_diffrn_source_current 1.0
_diffrn_source_power 0.05
_diffrn_source_voltage 50.0
_diffrn_standards_number 0
_exptl_absorpt_coefficient_mu 0.144
_exptl_absorpt_correction_T_max 0.7455
_exptl_absorpt_correction_T_min 0.2118
_exptl_absorpt_correction_type multi-scan
_exptl_absorpt_process_details
;
SADABS-2016/2 (Bruker,2016/2) was used for absorption correction.
wR2(int) was 0.1823 before and 0.1263 after correction.
The Ratio of minimum to maximum transmission is 0.2841.
The \l/2 correction factor is Not present.
;
_exptl_crystal_colour 'clear light colourless'
_exptl_crystal_colour_lustre clear
_exptl_crystal_colour_modifier light
_exptl_crystal_colour_primary colourless
_exptl_crystal_density_diffrn 1.630
_exptl_crystal_description plate
_exptl_crystal_F_000 696
_exptl_crystal_size_max 0.4
_exptl_crystal_size_mid 0.2
_exptl_crystal_size_min 0.1
_refine_diff_density_max 0.550
_refine_diff_density_min -0.360
_refine_diff_density_rms 0.111
_refine_ls_extinction_method none
_refine_ls_goodness_of_fit_ref 1.126
_refine_ls_hydrogen_treatment constr
_refine_ls_matrix_type full
_refine_ls_number_parameters 219
_refine_ls_number_reflns 2826
_refine_ls_number_restraints 0
_refine_ls_restrained_S_all 1.126
_refine_ls_R_factor_all 0.1203
_refine_ls_R_factor_gt 0.0980
_refine_ls_shift/su_max 0.000
_refine_ls_shift/su_mean 0.000
_refine_ls_structure_factor_coef Fsqd
_refine_ls_weighting_details 'w=1/[\s^2^(Fo^2^)+(0.2000P)^2^] where P=(Fo^2^+2Fc^2^)/3'
_refine_ls_weighting_scheme calc
_refine_ls_wR_factor_gt 0.2600
_refine_ls_wR_factor_ref 0.2791
_reflns_Friedel_coverage 0.000
_reflns_number_gt 2100
_reflns_number_total 2826
_reflns_threshold_expression 'I > 2\s(I)'
_cod_data_source_file d5cc06662j2.cif
_cod_data_source_block VSP-C6
_cod_database_code 7135515
_shelx_shelxl_version_number 2018/3
_shelx_space_group_comment
;
The symmetry employed for this shelxl refinement is uniquely defined
by the following loop, which should always be used as a source of
symmetry information in preference to the above space-group names.
They are only intended as comments.
;
_shelx_estimated_absorpt_t_max 0.986
_shelx_estimated_absorpt_t_min 0.945
_olex2_refinement_description
;
1. Fixed Uiso
 At 1.2 times of:
  All C(H) groups
 At 1.5 times of:
  All C(H,H,H) groups
2.a Aromatic/amide H refined with riding coordinates:
 C00H(H00H), C00I(H00I)
2.b Idealised Me refined as rotating group:
 C00N(H00A,H00B,H00C), C00O(H00D,H00E,H00F)
;

loop_
_space_group_symop_operation_xyz
'x, y, z'
'-x, y+1/2, -z+1/2'
'-x, -y, -z'
'x, -y-1/2, z-1/2'

loop_
_atom_site_label
_atom_site_type_symbol
_atom_site_fract_x
_atom_site_fract_y
_atom_site_fract_z
_atom_site_U_iso_or_equiv
_atom_site_adp_type
_atom_site_occupancy
_atom_site_site_symmetry_order
_atom_site_calc_flag
_atom_site_refinement_flags_posn
_atom_site_refinement_flags_adp
_atom_site_refinement_flags_occupancy
_atom_site_disorder_assembly
_atom_site_disorder_group
N001 N 0.1652(3) 0.58551(17) 0.66588(19) 0.0399(6) Uani 1 1 d . . . . .
O002 O -0.0685(3) 0.73092(17) 0.5663(2) 0.0581(7) Uani 1 1 d . . . . .
N003 N -0.0062(3) 0.80819(18) 0.5413(2) 0.0468(7) Uani 1 1 d . . . . .
N004 N 0.4111(3) 0.78513(17) 0.62499(19) 0.0398(6) Uani 1 1 d . . . . .
N005 N 0.5203(4) 0.9550(2) 0.6340(2) 0.0508(7) Uani 1 1 d . . . . .
N006 N 0.3562(3) 0.59159(18) 0.4195(2) 0.0450(7) Uani 1 1 d . . . . .
O007 O 0.3912(3) 0.52283(19) 0.3617(2) 0.0687(8) Uani 1 1 d . . . . .
O008 O 0.4859(4) 1.04268(19) 0.6246(2) 0.0714(8) Uani 1 1 d . . . . .
O009 O -0.0791(3) 0.8754(2) 0.4912(3) 0.0752(9) Uani 1 1 d . . . . .
O00A O 0.3860(4) 0.67758(18) 0.4003(2) 0.0713(8) Uani 1 1 d . . . . .
O00B O 0.6537(3) 0.9246(2) 0.6595(3) 0.0749(8) Uani 1 1 d . . . . .
N00C N 0.0715(4) 0.4139(2) 0.6851(2) 0.0605(8) Uani 1 1 d . . . . .
C00D C 0.2664(3) 0.7436(2) 0.5996(2) 0.0367(7) Uani 1 1 d . . . . .
O00E O 0.1007(5) 0.3281(2) 0.6650(3) 0.0939(11) Uani 1 1 d . . . . .
C00F C 0.2402(3) 0.63655(19) 0.5923(2) 0.0355(7) Uani 1 1 d . . . . .
O00G O -0.0228(4) 0.4392(3) 0.7445(3) 0.0956(11) Uani 1 1 d . . . . .
C00H C 0.2238(4) 0.4757(2) 0.5385(2) 0.0423(7) Uani 1 1 d . . . . .
H00H H 0.233337 0.416969 0.499755 0.051 Uiso 1 1 calc R U . . .
C00I C 0.2405(4) 0.9098(2) 0.5783(2) 0.0432(8) Uani 1 1 d . . . . .
H00I H 0.198585 0.972632 0.563082 0.052 Uiso 1 1 calc R U . . .
C00J C 0.1594(3) 0.81974(19) 0.5711(2) 0.0384(7) Uani 1 1 d . . . . .
C00K C 0.2776(3) 0.56916(19) 0.5128(2) 0.0371(7) Uani 1 1 d . . . . .
C00L C 0.1549(3) 0.4886(2) 0.6315(2) 0.0406(7) Uani 1 1 d . . . . .
C00M C 0.3922(3) 0.88625(19) 0.6120(2) 0.0402(7) Uani 1 1 d . . . . .
C00N C 0.1181(5) 0.6278(3) 0.7686(3) 0.0584(9) Uani 1 1 d . . . . .
H00A H 0.163603 0.589575 0.831411 0.088 Uiso 1 1 calc R U . . .
H00B H 0.005196 0.626595 0.764528 0.088 Uiso 1 1 calc R U . . .
H00C H 0.154574 0.695007 0.776734 0.088 Uiso 1 1 calc R U . . .
C00O C 0.5556(4) 0.7290(3) 0.6635(3) 0.0599(9) Uani 1 1 d . . . . .
H00D H 0.599984 0.752772 0.735493 0.090 Uiso 1 1 calc R U . . .
H00E H 0.630520 0.737709 0.611672 0.090 Uiso 1 1 calc R U . . .
H00F H 0.530372 0.660011 0.668443 0.090 Uiso 1 1 calc R U . . .

loop_
_atom_site_aniso_label
_atom_site_aniso_U_11
_atom_site_aniso_U_22
_atom_site_aniso_U_33
_atom_site_aniso_U_23
_atom_site_aniso_U_13
_atom_site_aniso_U_12
N001 0.0437(13) 0.0373(14) 0.0397(12) 0.0049(10) 0.0093(10) 0.0051(10)
O002 0.0481(13) 0.0470(14) 0.0773(16) 0.0051(11) 0.0014(11) -0.0060(10)
N003 0.0517(16) 0.0351(14) 0.0538(14) -0.0005(11) 0.0077(12) 0.0078(11)
N004 0.0439(13) 0.0303(12) 0.0452(13) -0.0024(9) 0.0058(10) 0.0017(10)
N005 0.0657(19) 0.0428(16) 0.0452(14) -0.0045(11) 0.0122(13) -0.0108(13)
N006 0.0519(15) 0.0407(14) 0.0439(13) -0.0022(10) 0.0122(11) 0.0037(11)
O007 0.097(2) 0.0568(16) 0.0586(14) -0.0094(11) 0.0351(13) 0.0164(13)
O008 0.097(2) 0.0344(14) 0.0848(18) -0.0032(11) 0.0187(15) -0.0182(12)
O009 0.0584(15) 0.0526(16) 0.110(2) 0.0215(14) -0.0064(15) 0.0181(12)
O00A 0.107(2) 0.0460(14) 0.0701(15) 0.0009(11) 0.0454(15) -0.0125(13)
O00B 0.0569(17) 0.0646(18) 0.098(2) -0.0040(14) -0.0076(14) -0.0136(14)
N00C 0.070(2) 0.056(2) 0.0541(16) 0.0137(13) 0.0036(14) -0.0179(15)
C00D 0.0440(16) 0.0290(14) 0.0375(13) -0.0012(10) 0.0070(11) 0.0015(11)
O00E 0.156(3) 0.0424(16) 0.0859(18) 0.0044(12) 0.0254(19) -0.0392(17)
C00F 0.0395(14) 0.0297(14) 0.0377(13) 0.0027(10) 0.0064(11) 0.0040(11)
O00G 0.089(2) 0.093(2) 0.116(2) 0.0287(19) 0.056(2) -0.0070(17)
C00H 0.0525(17) 0.0278(14) 0.0457(15) -0.0016(11) 0.0029(13) -0.0022(12)
C00I 0.0584(19) 0.0280(14) 0.0448(15) 0.0025(11) 0.0121(13) 0.0065(12)
C00J 0.0432(16) 0.0310(14) 0.0420(14) 0.0004(11) 0.0095(12) 0.0044(11)
C00K 0.0408(15) 0.0300(13) 0.0403(13) -0.0005(11) 0.0043(11) 0.0026(11)
C00L 0.0435(15) 0.0297(14) 0.0476(15) 0.0071(11) 0.0019(12) -0.0071(11)
C00M 0.0543(17) 0.0289(14) 0.0384(14) -0.0025(11) 0.0106(12) -0.0059(12)
C00N 0.076(2) 0.060(2) 0.0428(16) 0.0027(14) 0.0213(16) 0.0086(17)
C00O 0.0498(19) 0.0406(18) 0.088(2) -0.0044(16) 0.0015(17) 0.0073(15)

loop_
_atom_type_symbol
_atom_type_description
_atom_type_scat_dispersion_real
_atom_type_scat_dispersion_imag
_atom_type_scat_source
C C 0.0033 0.0016 'International Tables Vol C Tables 4.2.6.8 and 6.1.1.4'
H H 0.0000 0.0000 'International Tables Vol C Tables 4.2.6.8 and 6.1.1.4'
N N 0.0061 0.0033 'International Tables Vol C Tables 4.2.6.8 and 6.1.1.4'
O O 0.0106 0.0060 'International Tables Vol C Tables 4.2.6.8 and 6.1.1.4'

loop_
_geom_angle_atom_site_label_1
_geom_angle_atom_site_label_2
_geom_angle_atom_site_label_3
_geom_angle
_geom_angle_site_symmetry_1
_geom_angle_site_symmetry_3
_geom_angle_publ_flag
C00F N001 C00L 107.7(2) . . ?
C00F N001 C00N 124.3(3) . . ?
C00L N001 C00N 127.8(3) . . ?
O002 N003 C00J 118.7(2) . . ?
O009 N003 O002 123.1(3) . . ?
O009 N003 C00J 118.2(3) . . ?
C00D N004 C00M 107.0(2) . . ?
C00D N004 C00O 124.2(2) . . ?
C00M N004 C00O 128.7(3) . . ?
O008 N005 C00M 116.2(3) . . ?
O00B N005 O008 123.9(3) . . ?
O00B N005 C00M 119.9(3) . . ?
O007 N006 C00K 118.0(2) . . ?
O00A N006 O007 122.8(3) . . ?
O00A N006 C00K 119.2(2) . . ?
O00E N00C C00L 116.8(3) . . ?
O00G N00C O00E 124.3(3) . . ?
O00G N00C C00L 118.9(3) . . ?
N004 C00D C00F 123.3(2) . . ?
N004 C00D C00J 107.6(2) . . ?
C00J C00D C00F 128.7(3) . . ?
N001 C00F C00D 123.1(2) . . ?
N001 C00F C00K 107.0(2) . . ?
C00K C00F C00D 129.9(2) . . ?
C00K C00H H00H 127.4 . . ?
C00L C00H H00H 127.4 . . ?
C00L C00H C00K 105.2(2) . . ?
C00J C00I H00I 127.3 . . ?
C00M C00I H00I 127.3 . . ?
C00M C00I C00J 105.3(2) . . ?
C00D C00J N003 125.7(3) . . ?
C00D C00J C00I 108.8(3) . . ?
C00I C00J N003 125.5(2) . . ?
C00F C00K N006 125.8(2) . . ?
C00F C00K C00H 109.1(2) . . ?
C00H C00K N006 125.1(2) . . ?
N001 C00L N00C 123.2(3) . . ?
C00H C00L N001 111.0(2) . . ?
C00H C00L N00C 125.6(3) . . ?
N004 C00M N005 122.9(3) . . ?
C00I C00M N004 111.2(2) . . ?
C00I C00M N005 125.9(3) . . ?
N001 C00N H00A 109.5 . . ?
N001 C00N H00B 109.5 . . ?
N001 C00N H00C 109.5 . . ?
H00A C00N H00B 109.5 . . ?
H00A C00N H00C 109.5 . . ?
H00B C00N H00C 109.5 . . ?
N004 C00O H00D 109.5 . . ?
N004 C00O H00E 109.5 . . ?
N004 C00O H00F 109.5 . . ?
H00D C00O H00E 109.5 . . ?
H00D C00O H00F 109.5 . . ?
H00E C00O H00F 109.5 . . ?

loop_
_geom_bond_atom_site_label_1
_geom_bond_atom_site_label_2
_geom_bond_distance
_geom_bond_site_symmetry_2
_geom_bond_publ_flag
N001 C00F 1.351(3) . ?
N001 C00L 1.373(4) . ?
N001 C00N 1.471(4) . ?
O002 N003 1.227(3) . ?
N003 O009 1.218(3) . ?
N003 C00J 1.424(4) . ?
N004 C00D 1.357(4) . ?
N004 C00M 1.381(3) . ?
N004 C00O 1.473(4) . ?
N005 O008 1.222(4) . ?
N005 O00B 1.215(4) . ?
N005 C00M 1.434(4) . ?
N006 O007 1.223(3) . ?
N006 O00A 1.218(3) . ?
N006 C00K 1.419(4) . ?
N00C O00E 1.216(4) . ?
N00C O00G 1.197(4) . ?
N00C C00L 1.437(4) . ?
C00D C00F 1.464(4) . ?
C00D C00J 1.389(4) . ?
C00F C00K 1.391(4) . ?
C00H H00H 0.9300 . ?
C00H C00K 1.392(4) . ?
C00H C00L 1.348(4) . ?
C00I H00I 0.9300 . ?
C00I C00J 1.397(4) . ?
C00I C00M 1.347(4) . ?
C00N H00A 0.9600 . ?
C00N H00B 0.9600 . ?
C00N H00C 0.9600 . ?
C00O H00D 0.9600 . ?
C00O H00E 0.9600 . ?
C00O H00F 0.9600 . ?

loop_
_geom_torsion_atom_site_label_1
_geom_torsion_atom_site_label_2
_geom_torsion_atom_site_label_3
_geom_torsion_atom_site_label_4
_geom_torsion
_geom_torsion_site_symmetry_1
_geom_torsion_site_symmetry_2
_geom_torsion_site_symmetry_3
_geom_torsion_site_symmetry_4
_geom_torsion_publ_flag
N001 C00F C00K N006 179.5(2) . . . . ?
N001 C00F C00K C00H 0.2(3) . . . . ?
O002 N003 C00J C00D 18.1(4) . . . . ?
O002 N003 C00J C00I -160.6(3) . . . . ?
N004 C00D C00F N001 111.6(3) . . . . ?
N004 C00D C00F C00K -70.9(4) . . . . ?
N004 C00D C00J N003 -178.5(2) . . . . ?
N004 C00D C00J C00I 0.4(3) . . . . ?
O007 N006 C00K C00F 174.6(3) . . . . ?
O007 N006 C00K C00H -6.3(4) . . . . ?
O008 N005 C00M N004 -176.4(3) . . . . ?
O008 N005 C00M C00I 2.6(4) . . . . ?
O009 N003 C00J C00D -161.2(3) . . . . ?
O009 N003 C00J C00I 20.1(4) . . . . ?
O00A N006 C00K C00F -5.3(4) . . . . ?
O00A N006 C00K C00H 173.8(3) . . . . ?
O00B N005 C00M N004 4.1(4) . . . . ?
O00B N005 C00M C00I -176.9(3) . . . . ?
C00D N004 C00M N005 178.6(2) . . . . ?
C00D N004 C00M C00I -0.5(3) . . . . ?
C00D C00F C00K N006 1.7(5) . . . . ?
C00D C00F C00K C00H -177.6(3) . . . . ?
O00E N00C C00L N001 -163.2(3) . . . . ?
O00E N00C C00L C00H 21.3(5) . . . . ?
C00F N001 C00L N00C -175.1(3) . . . . ?
C00F N001 C00L C00H 1.0(3) . . . . ?
C00F C00D C00J N003 8.7(4) . . . . ?
C00F C00D C00J C00I -172.4(2) . . . . ?
O00G N00C C00L N001 17.8(5) . . . . ?
O00G N00C C00L C00H -157.6(4) . . . . ?
C00J C00D C00F N001 -76.5(4) . . . . ?
C00J C00D C00F C00K 100.9(4) . . . . ?
C00J C00I C00M N004 0.8(3) . . . . ?
C00J C00I C00M N005 -178.3(3) . . . . ?
C00K C00H C00L N001 -0.8(3) . . . . ?
C00K C00H C00L N00C 175.1(3) . . . . ?
C00L N001 C00F C00D 177.2(2) . . . . ?
C00L N001 C00F C00K -0.7(3) . . . . ?
C00L C00H C00K N006 -178.9(3) . . . . ?
C00L C00H C00K C00F 0.4(3) . . . . ?
C00M N004 C00D C00F 173.4(2) . . . . ?
C00M N004 C00D C00J 0.1(3) . . . . ?
C00M C00I C00J N003 178.1(3) . . . . ?
C00M C00I C00J C00D -0.7(3) . . . . ?
C00N N001 C00F C00D -7.6(4) . . . . ?
C00N N001 C00F C00K 174.4(3) . . . . ?
C00N N001 C00L N00C 10.0(5) . . . . ?
C00N N001 C00L C00H -173.9(3) . . . . ?
C00O N004 C00D C00F -9.0(4) . . . . ?
C00O N004 C00D C00J 177.6(3) . . . . ?
C00O N004 C00M N005 1.2(4) . . . . ?
C00O N004 C00M C00I -178.0(3) . . . . ?
